data_1516461
loop_
_publ_author_name
'Tokimizu, Yusuke'
'Oishi, Shinya'
'Fujii, Nobutaka'
'Ohno, Hiroaki'

_publ_section_title
;
 Gold-Catalyzed Cascade Cyclization of (Azido)ynamides: An Efficient
 Strategy for the Construction of Indoloquinolines.
;
_journal_issue 11
_journal_name_full 'Organic letters'
_journal_page_first 3138
_journal_page_last 3141
_journal_paper_doi 10.1021/ol5012604
_journal_volume 16
_journal_year 2014
_chemical_formula_moiety 'C29 H23 N5 O2 S'
_chemical_formula_sum 'C29 H23 N5 O2 S'
_chemical_formula_weight 505.59
_space_group_IT_number 2
_symmetry_cell_setting triclinic
_symmetry_Int_Tables_number 2
_symmetry_space_group_name_Hall '-P 1'
_symmetry_space_group_name_H-M 'P -1'
_atom_sites_solution_hydrogens geom
_atom_sites_solution_primary direct
_atom_sites_solution_secondary difmap
_cell_angle_alpha 83.113(3)
_cell_angle_beta 83.385(3)
_cell_angle_gamma 87.083(3)
_cell_formula_units_Z 2
_cell_length_a 9.4716(10)
_cell_length_b 10.8769(13)
_cell_length_c 11.9856(13)
_cell_measurement_reflns_used 8180
_cell_measurement_temperature 296
_cell_measurement_theta_max 27.48
_cell_measurement_theta_min 3.06
_cell_volume 1216.8(2)
_computing_cell_refinement 'RAPID AUTO'
_computing_data_collection 'RAPID AUTO (Rigaku, ????)'
_computing_data_reduction 'RAPID AUTO'
_computing_molecular_graphics 'CrystalStructure 4.1'
_computing_publication_material 'CrystalStructure 4.1 (Rigaku, 2013)'
_computing_structure_refinement 'SHELXL-2013 (Sheldrick, 2013)'
_computing_structure_solution 'SIR2011 (Burla, et al., 2012)'
_diffrn_ambient_temperature 296
_diffrn_detector_area_resol_mean 10.000
_diffrn_measured_fraction_theta_full 0.988
_diffrn_measured_fraction_theta_max 0.988
_diffrn_measurement_device_type 'Rigaku R-AXIS RAPID'
_diffrn_measurement_method \w
_diffrn_radiation_type 'Mo K\a'
_diffrn_radiation_wavelength 0.71075
_diffrn_reflns_av_R_equivalents 0.0442
_diffrn_reflns_limit_h_max 12
_diffrn_reflns_limit_h_min -12
_diffrn_reflns_limit_k_max 14
_diffrn_reflns_limit_k_min -14
_diffrn_reflns_limit_l_max 12
_diffrn_reflns_limit_l_min -15
_diffrn_reflns_number 11889
_diffrn_reflns_theta_full 27.48
_diffrn_reflns_theta_max 27.48
_diffrn_reflns_theta_min 3.06
_diffrn_standards_number 0
_exptl_absorpt_coefficient_mu 0.171
_exptl_absorpt_correction_T_max 0.918
_exptl_absorpt_correction_T_min 0.637
_exptl_absorpt_correction_type multi-scan
_exptl_absorpt_process_details 'ABSCOR (Rigaku, 1995)'
_exptl_crystal_colour colorless
_exptl_crystal_density_diffrn 1.380
_exptl_crystal_density_method 'not measured'
_exptl_crystal_description block
_exptl_crystal_F_000 528.00
_exptl_crystal_size_max 0.500
_exptl_crystal_size_mid 0.500
_exptl_crystal_size_min 0.500
_refine_diff_density_max 0.47
_refine_diff_density_min -0.42
_refine_ls_extinction_method none
_refine_ls_goodness_of_fit_ref 1.121
_refine_ls_hydrogen_treatment constr
_refine_ls_number_parameters 334
_refine_ls_number_reflns 5517
_refine_ls_number_restraints 0
_refine_ls_R_factor_gt 0.0527
_refine_ls_shift/su_max 0.000
_refine_ls_structure_factor_coef Fsqd
_refine_ls_weighting_details 'w = 1/[\s^2^(Fo^2^)+(0.0758P)^2^+0.4284P] where P=(Fo^2^+2Fc^2^)/3'
_refine_ls_weighting_scheme calc
_refine_ls_wR_factor_ref 0.1394
_reflns_number_gt 4637
_reflns_number_total 5517
_reflns_threshold_expression F^2^>2.0\s(F^2^)
_cod_data_source_file ol5012604_si_003.cif
_cod_data_source_block tokimizu131205
_cod_depositor_comments 'Adding full bibliography for 1516461--1516462.cif.'
_cod_database_code 1516461

loop_
_symmetry_equiv_pos_site_id
_symmetry_equiv_pos_as_xyz
1 +X,+Y,+Z
2 -X,-Y,-Z

loop_
_atom_site_label
_atom_site_type_symbol
_atom_site_fract_x
_atom_site_fract_y
_atom_site_fract_z
_atom_site_U_iso_or_equiv
_atom_site_adp_type
_atom_site_occupancy
_atom_site_site_symmetry_multiplicity
_atom_site_site_symmetry_order
_atom_site_calc_flag
_atom_site_refinement_flags
S1 S -0.05714(4) 0.64489(4) 0.68249(3) 0.01799(13) Uani 1 2 0 d .
O1 O -0.02094(13) 0.53242(12) 0.63236(10) 0.0230(3) Uani 1 2 0 d .
O2 O -0.20224(12) 0.68729(13) 0.69806(11) 0.0253(3) Uani 1 2 0 d .
N1 N 0.19392(14) 0.63561(13) 0.47226(11) 0.0167(3) Uani 1 2 0 d .
N2 N 0.03236(14) 0.75552(13) 0.59701(12) 0.0165(3) Uani 1 2 0 d .
N3 N 0.50750(15) 0.69576(14) 0.81485(12) 0.0217(3) Uani 1 2 0 d .
N14 N 0.47506(16) 0.76212(15) 0.73082(12) 0.0232(3) Uani 1 2 0 d .
N32 N 0.54713(19) 0.63039(17) 0.88660(15) 0.0343(4) Uani 1 2 0 d .
C1 C 0.29172(17) 0.88059(15) 0.63223(13) 0.0159(3) Uani 1 2 0 d .
C2 C -0.11265(18) 0.94141(17) 0.63949(14) 0.0214(3) Uani 1 2 0 d .
C3 C 0.02061(17) 0.88112(15) 0.62943(13) 0.0171(3) Uani 1 2 0 d .
C4 C 0.12679(18) 1.06533(16) 0.66815(14) 0.0204(3) Uani 1 2 0 d .
C6 C 0.18812(18) 0.55058(17) 0.93326(15) 0.0226(4) Uani 1 2 0 d .
C7 C 0.12614(18) 0.55042(16) 0.83393(15) 0.0210(3) Uani 1 2 0 d .
C8 C 0.33779(17) 0.63298(15) 0.43558(14) 0.0169(3) Uani 1 2 0 d .
C9 C 0.01374(17) 0.63441(16) 0.81266(14) 0.0179(3) Uani 1 2 0 d .
C10 C 0.14343(17) 0.94209(15) 0.64398(13) 0.0170(3) Uani 1 2 0 d .
C11 C 0.40275(17) 0.72155(15) 0.48782(13) 0.0167(3) Uani 1 2 0 d .
C12 C -0.03957(19) 0.71519(17) 0.89031(15) 0.0225(4) Uani 1 2 0 d .
C13 C 0.41423(18) 0.55452(16) 0.36471(14) 0.0208(3) Uani 1 2 0 d .
C15 C 0.33954(17) 0.83755(16) 0.75071(14) 0.0177(3) Uani 1 2 0 d .
C16 C 0.55098(17) 0.73332(16) 0.46562(14) 0.0195(3) Uani 1 2 0 d .
C17 C 0.13968(19) 0.63321(17) 1.01132(15) 0.0236(4) Uani 1 2 0 d .
C18 C 0.62728(18) 0.65661(17) 0.39442(16) 0.0238(4) Uani 1 2 0 d .
C19 C -0.0062(2) 1.12478(17) 0.68003(15) 0.0241(4) Uani 1 2 0 d .
C20 C 0.0238(2) 0.71321(18) 0.98924(15) 0.0248(4) Uani 1 2 0 d .
C21 C 0.36350(18) 0.94366(16) 0.81643(15) 0.0207(3) Uani 1 2 0 d .
C22 C 0.55951(19) 0.56836(17) 0.34485(16) 0.0250(4) Uani 1 2 0 d .
C23 C 0.2122(2) 0.6364(2) 1.11650(17) 0.0323(4) Uani 1 2 0 d .
C24 C -0.12641(19) 1.06252(18) 0.66658(15) 0.0238(4) Uani 1 2 0 d .
C25 C 0.4649(2) 1.03094(19) 0.77396(18) 0.0297(4) Uani 1 2 0 d .
C26 C 0.2825(2) 0.95675(19) 0.91883(16) 0.0298(4) Uani 1 2 0 d .
C27 C 0.4813(3) 1.1317(2) 0.8309(2) 0.0421(6) Uani 1 2 0 d .
C28 C 0.3023(3) 1.0570(2) 0.9771(2) 0.0434(6) Uani 1 2 0 d .
C29 C 0.3999(3) 1.1446(2) 0.9326(2) 0.0474(7) Uani 1 2 0 d .
C30 C 0.29234(16) 0.77656(15) 0.56088(13) 0.0155(3) Uani 1 2 0 d .
C31 C 0.16999(17) 0.72103(15) 0.54906(13) 0.0159(3) Uani 1 2 0 d .
H1 H 0.13092 0.59192 0.45102 0.0200 Uiso 1 2 0 calc R
H1A H 0.35794 0.94215 0.59323 0.0191 Uiso 1 2 0 calc R
H2 H -0.19275 0.90055 0.62804 0.0257 Uiso 1 2 0 calc R
H4 H 0.20677 1.10816 0.6764 0.0244 Uiso 1 2 0 calc R
H6 H 0.26316 0.49479 0.9482 0.0271 Uiso 1 2 0 calc R
H7 H 0.15906 0.49519 0.78241 0.0252 Uiso 1 2 0 calc R
H12 H -0.11621 0.76945 0.87615 0.0270 Uiso 1 2 0 calc R
H13 H 0.36957 0.49564 0.33231 0.0249 Uiso 1 2 0 calc R
H15 H 0.26727 0.7846 0.79449 0.0213 Uiso 1 2 0 calc R
H16 H 0.59665 0.79147 0.49814 0.0234 Uiso 1 2 0 calc R
H18 H 0.72524 0.66358 0.3791 0.0286 Uiso 1 2 0 calc R
H19 H -0.01488 1.20624 0.69698 0.0289 Uiso 1 2 0 calc R
H20 H -0.0117 0.76632 1.04196 0.0298 Uiso 1 2 0 calc R
H22 H 0.61376 0.51801 0.29749 0.0300 Uiso 1 2 0 calc R
H23A H 0.24785 0.71733 1.11692 0.0387 Uiso 1 2 0 calc R
H23B H 0.28966 0.57596 1.11746 0.0387 Uiso 1 2 0 calc R
H23C H 0.14514 0.6178 1.18208 0.0387 Uiso 1 2 0 calc R
H24 H -0.21588 1.10171 0.67567 0.0286 Uiso 1 2 0 calc R
H25 H 0.52201 1.02124 0.70684 0.0356 Uiso 1 2 0 calc R
H26 H 0.21517 0.89879 0.94847 0.0358 Uiso 1 2 0 calc R
H27 H 0.54701 1.19084 0.80078 0.0505 Uiso 1 2 0 calc R
H28 H 0.24931 1.06482 1.04641 0.0521 Uiso 1 2 0 calc R
H29 H 0.41098 1.21238 0.97087 0.0569 Uiso 1 2 0 calc R

loop_
_atom_site_aniso_label
_atom_site_aniso_U_11
_atom_site_aniso_U_22
_atom_site_aniso_U_33
_atom_site_aniso_U_12
_atom_site_aniso_U_13
_atom_site_aniso_U_23
S1 0.0138(2) 0.0211(2) 0.0195(2) -0.00380(15) -0.00065(14) -0.00377(15)
O1 0.0227(6) 0.0234(7) 0.0238(6) -0.0080(5) 0.0009(5) -0.0067(5)
O2 0.0131(6) 0.0338(7) 0.0288(7) -0.0040(5) -0.0012(5) -0.0026(5)
N1 0.0143(6) 0.0171(7) 0.0195(7) -0.0025(5) -0.0014(5) -0.0053(5)
N2 0.0127(6) 0.0182(7) 0.0187(7) -0.0007(5) -0.0004(5) -0.0033(5)
N3 0.0196(7) 0.0230(7) 0.0235(8) 0.0042(6) -0.0034(6) -0.0083(6)
N14 0.0196(7) 0.0290(8) 0.0203(7) 0.0077(6) -0.0026(6) -0.0037(6)
N32 0.0336(9) 0.0370(10) 0.0295(9) 0.0134(8) -0.0038(7) 0.0016(7)
C1 0.0145(7) 0.0156(7) 0.0178(8) -0.0014(6) -0.0017(6) -0.0022(6)
C2 0.0171(8) 0.0259(9) 0.0209(8) 0.0019(7) -0.0027(6) -0.0024(7)
C3 0.0179(8) 0.0178(8) 0.0158(8) 0.0011(6) -0.0024(6) -0.0029(6)
C4 0.0216(8) 0.0188(8) 0.0213(8) 0.0008(7) -0.0048(6) -0.0032(6)
C6 0.0168(8) 0.0215(9) 0.0282(9) 0.0002(7) -0.0026(7) 0.0018(7)
C7 0.0175(8) 0.0200(8) 0.0247(9) -0.0008(7) 0.0012(6) -0.0026(7)
C8 0.0153(7) 0.0167(8) 0.0181(8) -0.0006(6) -0.0015(6) -0.0004(6)
C9 0.0155(7) 0.0197(8) 0.0181(8) -0.0031(6) -0.0005(6) -0.0010(6)
C10 0.0179(8) 0.0177(8) 0.0157(7) 0.0004(6) -0.0031(6) -0.0016(6)
C11 0.0176(8) 0.0151(7) 0.0171(8) -0.0007(6) -0.0016(6) -0.0004(6)
C12 0.0215(8) 0.0230(9) 0.0221(9) 0.0032(7) -0.0001(6) -0.0029(7)
C13 0.0216(8) 0.0181(8) 0.0232(9) -0.0020(7) -0.0007(6) -0.0061(7)
C15 0.0155(7) 0.0187(8) 0.0193(8) 0.0009(6) -0.0021(6) -0.0036(6)
C16 0.0167(8) 0.0183(8) 0.0234(8) -0.0026(6) -0.0017(6) -0.0022(6)
C17 0.0238(8) 0.0258(9) 0.0204(8) -0.0044(7) -0.0019(7) 0.0020(7)
C18 0.0155(8) 0.0242(9) 0.0307(9) -0.0017(7) 0.0027(7) -0.0036(7)
C19 0.0303(9) 0.0193(8) 0.0232(9) 0.0051(7) -0.0052(7) -0.0047(7)
C20 0.0271(9) 0.0272(9) 0.0198(8) 0.0006(8) 0.0006(7) -0.0044(7)
C21 0.0216(8) 0.0196(8) 0.0227(9) 0.0036(7) -0.0091(6) -0.0053(7)
C22 0.0214(9) 0.0240(9) 0.0290(9) 0.0018(7) 0.0043(7) -0.0085(7)
C23 0.0365(11) 0.0357(11) 0.0256(10) -0.0037(9) -0.0111(8) 0.0007(8)
C24 0.0211(8) 0.0262(9) 0.0235(9) 0.0094(7) -0.0030(7) -0.0039(7)
C25 0.0282(9) 0.0294(10) 0.0344(11) -0.0047(8) -0.0123(8) -0.0056(8)
C26 0.0360(10) 0.0288(10) 0.0250(9) 0.0087(9) -0.0048(8) -0.0070(8)
C27 0.0489(13) 0.0289(11) 0.0550(15) -0.0053(10) -0.0295(11) -0.0073(10)
C28 0.0617(15) 0.0382(12) 0.0338(11) 0.0204(12) -0.0139(10) -0.0192(10)
C29 0.0641(16) 0.0295(12) 0.0587(16) 0.0125(11) -0.0371(13) -0.0227(11)
C30 0.0146(7) 0.0147(7) 0.0173(8) -0.0014(6) -0.0021(6) -0.0017(6)
C31 0.0156(7) 0.0157(7) 0.0165(7) -0.0010(6) -0.0016(6) -0.0019(6)

loop_
_atom_type_symbol
_atom_type_description
_atom_type_scat_dispersion_real
_atom_type_scat_dispersion_imag
_atom_type_scat_source
C C 0.0033 0.0016
;
International Tables for Crystallography
(1992, Vol. C, Tables 4.2.6.8 and 6.1.1.4)
;
H H 0.0000 0.0000
;
International Tables for Crystallography
(1992, Vol. C, Table 6.1.1.4)
;
O O 0.0106 0.0060
;
International Tables for Crystallography
(1992, Vol. C, Tables 4.2.6.8 and 6.1.1.4)
;
N N 0.0061 0.0033
;
International Tables for Crystallography
(1992, Vol. C, Tables 4.2.6.8 and 6.1.1.4)
;
S S 0.1246 0.1234
;
International Tables for Crystallography
(1992, Vol. C, Tables 4.2.6.8 and 6.1.1.4)
;

loop_
_geom_angle_atom_site_label_1
_geom_angle_atom_site_label_2
_geom_angle_atom_site_label_3
_geom_angle
_geom_angle_publ_flag
O1 S1 O2 119.63(8) yes
O1 S1 N2 105.21(7) yes
O1 S1 C9 108.89(8) yes
O2 S1 N2 107.36(7) yes
O2 S1 C9 108.84(8) yes
N2 S1 C9 106.08(8) yes
C8 N1 C31 107.46(14) yes
S1 N2 C3 117.76(10) yes
S1 N2 C31 116.47(11) yes
C3 N2 C31 113.83(13) yes
N14 N3 N32 173.99(18) yes
N3 N14 C15 114.03(13) yes
C10 C1 C15 110.21(12) yes
C10 C1 C30 109.29(14) yes
C15 C1 C30 112.70(13) yes
C3 C2 C24 120.22(17) yes
N2 C3 C2 118.96(15) yes
N2 C3 C10 120.14(14) yes
C2 C3 C10 120.80(16) yes
C10 C4 C19 121.50(17) yes
C7 C6 C17 121.11(16) yes
C6 C7 C9 118.86(16) yes
N1 C8 C11 108.39(14) yes
N1 C8 C13 128.58(16) yes
C11 C8 C13 122.94(15) yes
S1 C9 C7 119.78(14) yes
S1 C9 C12 118.82(13) yes
C7 C9 C12 121.33(17) yes
C1 C10 C3 122.72(15) yes
C1 C10 C4 119.56(15) yes
C3 C10 C4 117.71(15) yes
C8 C11 C16 118.71(15) yes
C8 C11 C30 106.64(14) yes
C16 C11 C30 134.54(16) yes
C9 C12 C20 118.71(16) yes
C8 C13 C22 116.86(17) yes
N14 C15 C1 106.19(13) yes
N14 C15 C21 110.05(14) yes
C1 C15 C21 113.41(14) yes
C11 C16 C18 118.63(17) yes
C6 C17 C20 118.56(17) yes
C6 C17 C23 120.59(16) yes
C20 C17 C23 120.85(17) yes
C16 C18 C22 121.22(16) yes
C4 C19 C24 119.90(17) yes
C12 C20 C17 121.37(17) yes
C15 C21 C25 120.54(16) yes
C15 C21 C26 120.26(16) yes
C25 C21 C26 119.18(18) yes
C13 C22 C18 121.64(17) yes
C2 C24 C19 119.82(16) yes
C21 C25 C27 120.52(19) yes
C21 C26 C28 119.86(19) yes
C25 C27 C29 120.0(2) yes
C26 C28 C29 120.4(2) yes
C27 C29 C28 120.0(2) yes
C1 C30 C11 132.25(15) yes
C1 C30 C31 121.28(14) yes
C11 C30 C31 106.29(15) yes
N1 C31 N2 122.94(15) yes
N1 C31 C30 111.18(14) yes
N2 C31 C30 125.43(15) yes
C8 N1 H1 126.272 no
C31 N1 H1 126.268 no
C10 C1 H1A 108.176 no
C15 C1 H1A 108.169 no
C30 C1 H1A 108.167 no
C3 C2 H2 119.888 no
C24 C2 H2 119.890 no
C10 C4 H4 119.247 no
C19 C4 H4 119.252 no
C7 C6 H6 119.458 no
C17 C6 H6 119.435 no
C6 C7 H7 120.566 no
C9 C7 H7 120.573 no
C9 C12 H12 120.646 no
C20 C12 H12 120.643 no
C8 C13 H13 121.577 no
C22 C13 H13 121.566 no
N14 C15 H15 109.031 no
C1 C15 H15 109.020 no
C21 C15 H15 109.038 no
C11 C16 H16 120.683 no
C18 C16 H16 120.688 no
C16 C18 H18 119.393 no
C22 C18 H18 119.392 no
C4 C19 H19 120.050 no
C24 C19 H19 120.045 no
C12 C20 H20 119.312 no
C17 C20 H20 119.313 no
C13 C22 H22 119.181 no
C18 C22 H22 119.182 no
C17 C23 H23A 109.471 no
C17 C23 H23B 109.470 no
C17 C23 H23C 109.472 no
H23A C23 H23B 109.473 no
H23A C23 H23C 109.470 no
H23B C23 H23C 109.472 no
C2 C24 H24 120.087 no
C19 C24 H24 120.095 no
C21 C25 H25 119.736 no
C27 C25 H25 119.742 no
C21 C26 H26 120.066 no
C28 C26 H26 120.072 no
C25 C27 H27 119.973 no
C29 C27 H27 119.981 no
C26 C28 H28 119.812 no
C29 C28 H28 119.820 no
C27 C29 H29 120.015 no
C28 C29 H29 120.016 no

loop_
_geom_bond_atom_site_label_1
_geom_bond_atom_site_label_2
_geom_bond_distance
_geom_bond_publ_flag
S1 O1 1.4357(14) yes
S1 O2 1.4260(12) yes
S1 N2 1.6806(14) yes
S1 C9 1.7575(18) yes
N1 C8 1.383(2) yes
N1 C31 1.378(2) yes
N2 C3 1.460(2) yes
N2 C31 1.414(2) yes
N3 N14 1.226(2) yes
N3 N32 1.134(2) yes
N14 C15 1.499(2) yes
C1 C10 1.524(2) yes
C1 C15 1.552(2) yes
C1 C30 1.497(2) yes
C2 C3 1.392(2) yes
C2 C24 1.390(3) yes
C3 C10 1.406(2) yes
C4 C10 1.402(2) yes
C4 C19 1.387(2) yes
C6 C7 1.387(3) yes
C6 C17 1.398(3) yes
C7 C9 1.393(2) yes
C8 C11 1.412(2) yes
C8 C13 1.394(2) yes
C9 C12 1.391(3) yes
C11 C16 1.408(2) yes
C11 C30 1.439(2) yes
C12 C20 1.387(3) yes
C13 C22 1.382(2) yes
C15 C21 1.513(3) yes
C16 C18 1.383(3) yes
C17 C20 1.395(3) yes
C17 C23 1.508(3) yes
C18 C22 1.405(3) yes
C19 C24 1.388(3) yes
C21 C25 1.396(3) yes
C21 C26 1.389(3) yes
C25 C27 1.383(3) yes
C26 C28 1.395(3) yes
C27 C29 1.383(4) yes
C28 C29 1.379(4) yes
C30 C31 1.363(2) yes
N1 H1 0.860 no
C1 H1A 0.980 no
C2 H2 0.930 no
C4 H4 0.930 no
C6 H6 0.930 no
C7 H7 0.930 no
C12 H12 0.930 no
C13 H13 0.930 no
C15 H15 0.980 no
C16 H16 0.930 no
C18 H18 0.930 no
C19 H19 0.930 no
C20 H20 0.930 no
C22 H22 0.930 no
C23 H23A 0.960 no
C23 H23B 0.960 no
C23 H23C 0.960 no
C24 H24 0.930 no
C25 H25 0.930 no
C26 H26 0.930 no
C27 H27 0.930 no
C28 H28 0.930 no
C29 H29 0.930 no

loop_
_geom_contact_atom_site_label_1
_geom_contact_atom_site_label_2
_geom_contact_distance
_geom_contact_publ_flag
_geom_contact_site_symmetry_2
S1 N1 3.2665(13) no .
S1 C2 3.2304(19) no .
O1 N1 2.8106(17) no .
O1 C7 2.955(2) no .
O1 C31 2.819(2) no .
O2 C2 2.914(2) no .
O2 C3 3.035(2) no .
O2 C12 2.968(2) no .
N1 C16 3.586(2) no .
N2 C1 2.963(2) no .
N2 C7 3.562(2) no .
N2 C8 3.581(2) no .
N2 C12 3.482(2) no .
N3 C1 3.545(2) no .
N3 C6 3.552(2) no .
N3 C21 2.960(2) no .
N14 C11 3.154(2) no .
N14 C16 3.226(2) no .
N14 C25 3.025(3) no .
N14 C26 3.562(3) no .
N14 C30 2.806(2) no .
N32 C6 3.518(3) no .
N32 C15 3.317(2) no .
C1 C16 3.438(2) no .
C1 C25 3.136(3) no .
C2 C4 2.771(3) no .
C3 C9 3.256(2) no .
C3 C12 3.420(2) no .
C3 C15 3.488(2) no .
C3 C19 2.782(3) no .
C3 C30 2.834(2) no .
C4 C15 3.247(2) no .
C4 C21 3.160(2) no .
C4 C25 3.565(3) no .
C4 C26 3.548(3) no .
C6 C12 2.786(2) no .
C7 C20 2.782(3) no .
C8 C18 2.749(2) no .
C9 C17 2.782(3) no .
C9 C31 3.378(2) no .
C10 C21 3.102(3) no .
C10 C24 2.812(2) no .
C10 C31 2.769(2) no .
C11 C15 3.510(2) no .
C11 C22 2.786(2) no .
C13 C16 2.847(3) no .
C13 C31 3.587(2) no .
C15 C31 3.444(3) no .
C21 C29 2.784(3) no .
C25 C28 2.764(3) no .
C26 C27 2.776(3) no .
O1 O1 3.3075(18) no 2_566
O1 N1 2.987(2) no 2_566
O2 N3 2.9402(18) no 1_455
O2 N14 3.1154(19) no 1_455
O2 N32 3.115(2) no 1_455
O2 C13 3.588(2) no 2_566
N1 O1 2.987(2) no 2_566
N1 C19 3.524(2) no 2_576
N1 C24 3.561(2) no 2_576
N2 C19 3.450(2) no 2_576
N2 C24 3.567(2) no 2_576
N3 O2 2.9402(18) no 1_655
N14 O2 3.1154(19) no 1_655
N32 O2 3.115(2) no 1_655
N32 C23 3.599(3) no 2_667
N32 C29 3.548(3) no 2_677
C2 C3 3.593(2) no 2_576
C2 C10 3.520(2) no 2_576
C3 C2 3.593(2) no 2_576
C3 C24 3.562(2) no 2_576
C6 C20 3.555(3) no 2_567
C7 C17 3.509(2) no 2_567
C8 C18 3.563(2) no 2_666
C8 C22 3.414(2) no 2_666
C10 C2 3.520(2) no 2_576
C11 C22 3.553(2) no 2_666
C13 O2 3.588(2) no 2_566
C13 C16 3.545(2) no 2_666
C13 C18 3.465(2) no 2_666
C16 C13 3.545(2) no 2_666
C17 C7 3.509(2) no 2_567
C18 C8 3.563(2) no 2_666
C18 C13 3.465(2) no 2_666
C18 C27 3.544(3) no 2_676
C19 N1 3.524(2) no 2_576
C19 N2 3.450(2) no 2_576
C19 C31 3.517(2) no 2_576
C20 C6 3.555(3) no 2_567
C22 C8 3.414(2) no 2_666
C22 C11 3.553(2) no 2_666
C23 N32 3.599(3) no 2_667
C24 N1 3.561(2) no 2_576
C24 N2 3.567(2) no 2_576
C24 C3 3.562(2) no 2_576
C24 C30 3.540(2) no 2_576
C24 C31 3.329(2) no 2_576
C27 C18 3.544(3) no 2_676
C29 N32 3.548(3) no 2_677
C30 C24 3.540(2) no 2_576
C31 C19 3.517(2) no 2_576
C31 C24 3.329(2) no 2_576
S1 H1 3.2159 no .
S1 H2 3.0336 no .
S1 H7 2.8349 no .
S1 H12 2.8132 no .
O1 H1 2.4998 no .
O1 H7 2.6013 no .
O2 H2 2.3727 no .
O2 H12 2.6365 no .
N1 H13 2.7588 no .
N2 H1 2.7020 no .
N2 H2 2.6055 no .
N2 H12 3.4945 no .
N2 H15 3.4810 no .
N3 H6 3.3931 no .
N3 H15 2.4532 no .
N14 H1A 2.6852 no .
N14 H16 2.8792 no .
N14 H25 2.8509 no .
N32 H6 3.1048 no .
N32 H15 3.2918 no .
N32 H23B 3.4861 no .
C1 H4 2.6586 no .
C1 H16 3.2990 no .
C1 H25 3.0025 no .
C2 H12 3.2027 no .
C2 H19 3.2441 no .
C3 H1A 3.2657 no .
C3 H4 3.2449 no .
C3 H12 3.2117 no .
C3 H15 3.2850 no .
C3 H24 3.2507 no .
C4 H1A 2.6328 no .
C4 H15 3.5113 no .
C4 H24 3.2418 no .
C6 H15 2.9494 no .
C6 H20 3.2402 no .
C6 H23A 3.1312 no .
C6 H23B 2.5569 no .
C6 H23C 3.1316 no .
C7 H12 3.2658 no .
C7 H15 2.9001 no .
C8 H16 3.2725 no .
C8 H22 3.2097 no .
C9 H6 3.2332 no .
C9 H15 2.9455 no .
C9 H20 3.2292 no .
C10 H2 3.2691 no .
C10 H15 2.6658 no .
C10 H19 3.2690 no .
C11 H1 3.0971 no .
C11 H1A 2.8343 no .
C11 H13 3.3049 no .
C11 H18 3.2418 no .
C12 H7 3.2652 no .
C12 H15 3.0954 no .
C12 H26 3.3922 no .
C13 H1 2.7904 no .
C13 H18 3.2613 no .
C15 H4 3.2079 no .
C15 H25 2.6731 no .
C15 H26 2.6655 no .
C16 H1A 3.2570 no .
C16 H22 3.2577 no .
C17 H7 3.2647 no .
C17 H12 3.2647 no .
C17 H15 3.0624 no .
C17 H26 2.9979 no .
C18 H13 3.2778 no .
C19 H2 3.2427 no .
C20 H6 3.2406 no .
C20 H15 3.1428 no .
C20 H23A 2.7608 no .
C20 H23B 3.3001 no .
C20 H23C 2.7669 no .
C20 H26 2.7442 no .
C21 H1A 2.6838 no .
C21 H4 2.7938 no .
C21 H27 3.2503 no .
C21 H28 3.2471 no .
C22 H16 3.2701 no .
C23 H6 2.6680 no .
C23 H20 2.6685 no .
C23 H26 3.2895 no .
C24 H4 3.2370 no .
C25 H1A 2.7855 no .
C25 H4 2.8751 no .
C25 H15 3.3153 no .
C25 H26 3.2438 no .
C25 H29 3.2346 no .
C26 H4 3.2987 no .
C26 H15 2.5483 no .
C26 H23A 3.3092 no .
C26 H25 3.2406 no .
C26 H29 3.2461 no .
C27 H4 3.3977 no .
C27 H28 3.2300 no .
C28 H27 3.2306 no .
C29 H25 3.2327 no .
C29 H26 3.2442 no .
C30 H1 3.0847 no .
C30 H15 2.7941 no .
C30 H16 2.9014 no .
C31 H1A 3.1925 no .
C31 H7 3.4898 no .
C31 H15 3.3403 no .
H1 H13 2.7579 no .
H1A H4 2.4787 no .
H1A H15 2.8590 no .
H1A H16 2.9282 no .
H1A H25 2.4318 no .
H2 H12 3.2828 no .
H2 H24 2.3202 no .
H4 H19 2.3070 no .
H4 H25 3.1342 no .
H6 H7 2.3173 no .
H6 H15 3.4548 no .
H6 H23A 3.3227 no .
H6 H23B 2.3511 no .
H6 H23C 3.3050 no .
H7 H15 3.3841 no .
H12 H20 2.3161 no .
H13 H22 2.3223 no .
H15 H25 3.5986 no .
H15 H26 2.3387 no .
H16 H18 2.3146 no .
H18 H22 2.3148 no .
H19 H24 2.3204 no .
H20 H23A 2.7194 no .
H20 H23B 3.5774 no .
H20 H23C 2.7050 no .
H20 H26 2.7060 no .
H23A H26 2.6821 no .
H25 H27 2.3089 no .
H26 H28 2.3236 no .
H27 H29 2.3129 no .
H28 H29 2.3071 no .
S1 H1 3.3336 no 2_566
S1 H13 3.4309 no 2_566
S1 H23C 3.2112 no 2_567
O1 H1 2.1495 no 2_566
O1 H13 3.3054 no 2_566
O1 H18 3.4325 no 2_666
O1 H19 3.5385 no 1_545
O1 H23C 2.7787 no 2_567
O2 H13 2.6890 no 2_566
O2 H16 3.2916 no 1_455
O2 H23B 3.4748 no 2_567
O2 H23C 3.4959 no 2_567
N1 H19 3.0997 no 2_576
N1 H23C 3.5900 no 1_554
N1 H24 3.1797 no 2_576
N2 H19 3.5203 no 2_576
N3 H13 2.9936 no 2_666
N3 H22 3.1492 no 2_666
N3 H23B 3.5058 no 2_667
N3 H29 3.0564 no 2_677
N14 H2 3.5817 no 1_655
N14 H13 3.2297 no 2_666
N14 H22 3.2682 no 2_666
N32 H6 2.9878 no 2_667
N32 H12 3.5812 no 1_655
N32 H13 3.1083 no 2_666
N32 H22 3.4169 no 2_666
N32 H23B 2.6618 no 2_667
N32 H29 2.6318 no 2_677
C2 H25 3.5494 no 1_455
C4 H2 3.5110 no 2_576
C4 H16 3.4246 no 2_676
C4 H18 3.2889 no 2_676
C6 H22 3.2990 no 2_666
C7 H22 2.8818 no 2_666
C7 H23C 3.2654 no 2_567
C8 H22 3.4849 no 2_666
C8 H24 3.2452 no 2_576
C8 H27 3.3297 no 2_676
C9 H23C 3.1860 no 2_567
C10 H2 3.4885 no 2_576
C11 H22 3.4316 no 2_666
C11 H24 3.1965 no 2_576
C11 H25 3.4688 no 2_676
C11 H27 3.4606 no 2_676
C12 H6 3.4547 no 2_567
C12 H28 3.1387 no 2_577
C13 H23B 3.2925 no 1_554
C13 H23C 3.5365 no 1_554
C13 H27 3.2184 no 2_676
C16 H4 3.1518 no 2_676
C16 H13 3.3789 no 2_666
C16 H25 3.2704 no 2_676
C16 H27 3.4220 no 2_676
C18 H4 3.0526 no 2_676
C18 H7 3.2900 no 2_666
C18 H13 3.4911 no 2_666
C18 H27 3.2607 no 2_676
C19 H1 3.5005 no 2_576
C19 H18 3.5611 no 2_676
C19 H23C 3.5407 no 2_577
C20 H6 3.5801 no 2_567
C20 H28 3.4748 no 2_577
C22 H7 3.0064 no 2_666
C22 H27 3.1567 no 2_676
C23 H13 3.3110 no 1_556
C23 H19 3.3242 no 2_577
C23 H27 3.3351 no 2_677
C24 H25 3.3546 no 1_455
C25 H24 3.2123 no 1_655
C27 H23A 3.2734 no 2_677
C27 H24 3.2584 no 1_655
C27 H28 3.5777 no 2_677
C28 H12 3.0828 no 2_577
C28 H20 3.2893 no 2_577
C29 H12 3.4911 no 2_577
C30 H22 3.5625 no 2_666
C30 H24 3.1291 no 2_576
C31 H19 3.4352 no 2_576
C31 H24 3.1195 no 2_576
H1 S1 3.3336 no 2_566
H1 O1 2.1495 no 2_566
H1 C19 3.5005 no 2_576
H1 H1 3.2861 no 2_566
H1 H18 3.5527 no 2_666
H1 H19 2.9059 no 2_576
H1 H23C 3.1897 no 1_554
H1 H24 3.5827 no 2_576
H1A H1A 3.4792 no 2_676
H1A H2 3.4647 no 2_576
H1A H16 3.0061 no 2_676
H2 N14 3.5817 no 1_455
H2 C4 3.5110 no 2_576
H2 C10 3.4885 no 2_576
H2 H1A 3.4647 no 2_576
H2 H16 3.0348 no 1_455
H2 H25 3.0435 no 1_455
H4 C16 3.1518 no 2_676
H4 C18 3.0526 no 2_676
H4 H16 2.7922 no 2_676
H4 H18 2.5864 no 2_676
H6 N32 2.9878 no 2_667
H6 C12 3.4547 no 2_567
H6 C20 3.5801 no 2_567
H6 H12 3.5932 no 2_567
H6 H22 3.0563 no 2_666
H6 H29 3.3045 no 1_545
H7 C18 3.2900 no 2_666
H7 C22 3.0064 no 2_666
H7 H18 2.8374 no 2_666
H7 H20 3.5723 no 2_567
H7 H22 2.2571 no 2_666
H7 H23C 3.1537 no 2_567
H12 N32 3.5812 no 1_455
H12 C28 3.0828 no 2_577
H12 C29 3.4911 no 2_577
H12 H6 3.5932 no 2_567
H12 H28 2.3666 no 2_577
H12 H29 3.1697 no 2_577
H13 S1 3.4309 no 2_566
H13 O1 3.3054 no 2_566
H13 O2 2.6890 no 2_566
H13 N3 2.9936 no 2_666
H13 N14 3.2297 no 2_666
H13 N32 3.1083 no 2_666
H13 C16 3.3789 no 2_666
H13 C18 3.4911 no 2_666
H13 C23 3.3110 no 1_554
H13 H16 3.5370 no 2_666
H13 H23A 3.5662 no 1_554
H13 H23B 2.7945 no 1_554
H13 H23C 3.0898 no 1_554
H16 O2 3.2916 no 1_655
H16 C4 3.4246 no 2_676
H16 H1A 3.0061 no 2_676
H16 H2 3.0348 no 1_655
H16 H4 2.7922 no 2_676
H16 H13 3.5370 no 2_666
H16 H25 3.2637 no 2_676
H18 O1 3.4325 no 2_666
H18 C4 3.2889 no 2_676
H18 C19 3.5611 no 2_676
H18 H1 3.5527 no 2_666
H18 H4 2.5864 no 2_676
H18 H7 2.8374 no 2_666
H18 H19 3.1419 no 2_676
H19 O1 3.5385 no 1_565
H19 N1 3.0997 no 2_576
H19 N2 3.5203 no 2_576
H19 C23 3.3242 no 2_577
H19 C31 3.4352 no 2_576
H19 H1 2.9059 no 2_576
H19 H18 3.1419 no 2_676
H19 H20 3.2181 no 2_577
H19 H23A 3.1080 no 2_577
H19 H23C 2.7017 no 2_577
H20 C28 3.2893 no 2_577
H20 H7 3.5723 no 2_567
H20 H19 3.2181 no 2_577
H20 H28 3.0368 no 2_577
H22 N3 3.1492 no 2_666
H22 N14 3.2682 no 2_666
H22 N32 3.4169 no 2_666
H22 C6 3.2990 no 2_666
H22 C7 2.8818 no 2_666
H22 C8 3.4849 no 2_666
H22 C11 3.4316 no 2_666
H22 C30 3.5625 no 2_666
H22 H6 3.0563 no 2_666
H22 H7 2.2571 no 2_666
H22 H27 3.5725 no 2_676
H23A C27 3.2734 no 2_677
H23A H13 3.5662 no 1_556
H23A H19 3.1080 no 2_577
H23A H24 3.3294 no 2_577
H23A H27 2.5732 no 2_677
H23A H29 3.3777 no 2_677
H23B O2 3.4748 no 2_567
H23B N3 3.5058 no 2_667
H23B N32 2.6618 no 2_667
H23B C13 3.2925 no 1_556
H23B H13 2.7945 no 1_556
H23B H27 3.3365 no 2_677
H23C S1 3.2112 no 2_567
H23C O1 2.7787 no 2_567
H23C O2 3.4959 no 2_567
H23C N1 3.5900 no 1_556
H23C C7 3.2654 no 2_567
H23C C9 3.1860 no 2_567
H23C C13 3.5365 no 1_556
H23C C19 3.5407 no 2_577
H23C H1 3.1897 no 1_556
H23C H7 3.1537 no 2_567
H23C H13 3.0898 no 1_556
H23C H19 2.7017 no 2_577
H24 N1 3.1797 no 2_576
H24 C8 3.2452 no 2_576
H24 C11 3.1965 no 2_576
H24 C25 3.2123 no 1_455
H24 C27 3.2584 no 1_455
H24 C30 3.1291 no 2_576
H24 C31 3.1195 no 2_576
H24 H1 3.5827 no 2_576
H24 H23A 3.3294 no 2_577
H24 H25 2.6454 no 1_455
H24 H27 2.7538 no 1_455
H24 H28 3.5840 no 2_577
H25 C2 3.5494 no 1_655
H25 C11 3.4688 no 2_676
H25 C16 3.2704 no 2_676
H25 C24 3.3546 no 1_655
H25 H2 3.0435 no 1_655
H25 H16 3.2637 no 2_676
H25 H24 2.6454 no 1_655
H27 C8 3.3297 no 2_676
H27 C11 3.4606 no 2_676
H27 C13 3.2184 no 2_676
H27 C16 3.4220 no 2_676
H27 C18 3.2607 no 2_676
H27 C22 3.1567 no 2_676
H27 C23 3.3351 no 2_677
H27 H22 3.5725 no 2_676
H27 H23A 2.5732 no 2_677
H27 H23B 3.3365 no 2_677
H27 H24 2.7538 no 1_655
H28 C12 3.1387 no 2_577
H28 C20 3.4748 no 2_577
H28 C27 3.5777 no 2_677
H28 H12 2.3666 no 2_577
H28 H20 3.0368 no 2_577
H28 H24 3.5840 no 2_577
H29 N3 3.0564 no 2_677
H29 N32 2.6318 no 2_677
H29 H6 3.3045 no 1_565
H29 H12 3.1697 no 2_577
H29 H23A 3.3777 no 2_677

loop_
_geom_hbond_atom_site_label_D
_geom_hbond_atom_site_label_H
_geom_hbond_atom_site_label_A
_geom_hbond_site_symmetry_A
_geom_hbond_distance_DA
_geom_hbond_distance_DH
_geom_hbond_distance_HA
_geom_hbond_angle_DHA
_geom_hbond_publ_flag
N1 H1 O1 . 2.8106(17) 0.860 2.500 102.2 no
N1 H1 O1 2_566 2.987(2) 0.860 2.149 164.6 no

loop_
_geom_torsion_atom_site_label_1
_geom_torsion_atom_site_label_2
_geom_torsion_atom_site_label_3
_geom_torsion_atom_site_label_4
_geom_torsion
_geom_torsion_publ_flag
O1 S1 N2 C3 -177.61(9) no
O1 S1 N2 C31 -37.06(12) no
O1 S1 C9 C7 20.97(14) no
O1 S1 C9 C12 -162.22(10) no
O2 S1 N2 C3 53.95(12) no
O2 S1 N2 C31 -165.51(10) no
O2 S1 C9 C7 152.95(11) no
O2 S1 C9 C12 -30.24(14) no
N2 S1 C9 C7 -91.82(12) no
N2 S1 C9 C12 85.00(12) no
C9 S1 N2 C3 -62.29(11) no
C9 S1 N2 C31 78.25(12) no
C8 N1 C31 N2 174.56(12) no
C8 N1 C31 C30 1.86(16) no
C31 N1 C8 C11 -2.06(16) no
C31 N1 C8 C13 174.51(14) no
S1 N2 C3 C2 -60.80(16) no
S1 N2 C3 C10 122.68(11) no
S1 N2 C31 N1 66.07(17) no
S1 N2 C31 C30 -122.29(13) no
C3 N2 C31 N1 -151.86(13) no
C3 N2 C31 C30 19.8(2) no
C31 N2 C3 C2 157.65(12) no
C31 N2 C3 C10 -18.87(19) no
N3 N14 C15 C1 -162.34(14) no
N3 N14 C15 C21 74.55(18) no
C10 C1 C15 N14 171.67(12) no
C10 C1 C15 C21 -67.35(16) no
C15 C1 C10 C3 -101.62(16) no
C15 C1 C10 C4 79.64(16) no
C10 C1 C30 C11 151.74(14) no
C10 C1 C30 C31 -22.62(18) no
C30 C1 C10 C3 22.75(18) no
C30 C1 C10 C4 -155.99(12) no
C15 C1 C30 C11 -85.36(18) no
C15 C1 C30 C31 100.29(16) no
C30 C1 C15 N14 49.29(16) no
C30 C1 C15 C21 170.27(11) no
C3 C2 C24 C19 2.1(2) no
C24 C2 C3 N2 -177.87(13) no
C24 C2 C3 C10 -1.4(2) no
N2 C3 C10 C1 -2.7(2) no
N2 C3 C10 C4 176.07(12) no
C2 C3 C10 C1 -179.15(13) no
C2 C3 C10 C4 -0.4(2) no
C10 C4 C19 C24 -0.8(2) no
C19 C4 C10 C1 -179.73(13) no
C19 C4 C10 C3 1.5(2) no
C7 C6 C17 C20 2.2(2) no
C7 C6 C17 C23 -177.25(14) no
C17 C6 C7 C9 -0.1(2) no
C6 C7 C9 S1 174.82(13) no
C6 C7 C9 C12 -1.9(2) no
N1 C8 C11 C16 178.23(11) no
N1 C8 C11 C30 1.51(16) no
N1 C8 C13 C22 -177.43(14) no
C11 C8 C13 C22 -1.3(2) no
C13 C8 C11 C16 1.4(2) no
C13 C8 C11 C30 -175.29(13) no
S1 C9 C12 C20 -175.12(10) no
C7 C9 C12 C20 1.6(2) no
C8 C11 C16 C18 -0.7(2) no
C8 C11 C30 C1 -175.36(14) no
C8 C11 C30 C31 -0.39(16) no
C16 C11 C30 C1 8.7(3) no
C16 C11 C30 C31 -176.35(16) no
C30 C11 C16 C18 174.89(15) no
C9 C12 C20 C17 0.6(3) no
C8 C13 C22 C18 0.5(2) no
N14 C15 C21 C25 58.53(18) no
N14 C15 C21 C26 -122.82(14) no
C1 C15 C21 C25 -60.25(19) no
C1 C15 C21 C26 118.40(15) no
C11 C16 C18 C22 -0.1(2) no
C6 C17 C20 C12 -2.5(3) no
C23 C17 C20 C12 176.96(15) no
C16 C18 C22 C13 0.2(3) no
C4 C19 C24 C2 -1.0(2) no
C15 C21 C25 C27 176.35(14) no
C15 C21 C26 C28 -178.01(14) no
C25 C21 C26 C28 0.6(3) no
C26 C21 C25 C27 -2.3(3) no
C21 C25 C27 C29 2.0(3) no
C21 C26 C28 C29 1.3(3) no
C25 C27 C29 C28 -0.1(4) no
C26 C28 C29 C27 -1.6(4) no
C1 C30 C31 N1 174.75(12) no
C1 C30 C31 N2 2.3(2) no
C11 C30 C31 N1 -0.90(17) no
C11 C30 C31 N2 -173.38(13) no
